data_7001622
loop_
_publ_author_name
'Miller, Philip W.'
'Long, Nicholas J.'
'White, Andrew J. P.'

_publ_section_title
;
 Synthesis, characterisation and coordination chemistry of a new
 multidentate P2N4 ligand system
;
_journal_issue 27
_journal_name_full 'Dalton Transactions'
_journal_page_first 5284
_journal_page_last 5286
_journal_paper_doi 10.1039/b905749h
_journal_year 2009
_chemical_absolute_configuration ad
_chemical_formula_moiety 'C34 H40 Cl2 N8 P2 Pd, C H2 Cl2'
_chemical_formula_sum 'C35 H42 Cl4 N8 P2 Pd'
_chemical_formula_weight 884.91
_chemical_name_systematic
;
?
;
_space_group_IT_number 4
_symmetry_cell_setting monoclinic
_symmetry_space_group_name_Hall 'P 2yb'
_symmetry_space_group_name_H-M 'P 1 21 1'
_atom_sites_solution_hydrogens geom
_atom_sites_solution_primary direct
_atom_sites_solution_secondary difmap
_audit_creation_method SHELXL-97
_cell_angle_alpha 90
_cell_angle_beta 96.2403(14)
_cell_angle_gamma 90
_cell_formula_units_Z 2
_cell_length_a 8.76972(13)
_cell_length_b 20.6503(3)
_cell_length_c 11.06358(17)
_cell_measurement_reflns_used 25843
_cell_measurement_temperature 173(2)
_cell_measurement_theta_max 32.3099
_cell_measurement_theta_min 3.8249
_cell_volume 1991.71(5)
_computing_cell_refinement 'CrysAlis RED, Oxford Diffraction Ltd'
_computing_data_collection 'CrysAlis CCD, Oxford Diffraction Ltd'
_computing_data_reduction 'CrysAlis RED, Oxford Diffraction Ltd'
_computing_molecular_graphics 'Bruker SHELXTL'
_computing_publication_material 'Bruker SHELXTL'
_computing_structure_refinement 'SHELXL-97 (Sheldrick, 1997)'
_computing_structure_solution 'SHELXS-97 (Sheldrick, 1990)'
_diffrn_ambient_temperature 173(2)
_diffrn_detector_area_resol_mean 15.9863
_diffrn_measured_fraction_theta_full 0.992
_diffrn_measured_fraction_theta_max 0.926
_diffrn_measurement_device_type 'OD Xcalibur 3'
_diffrn_measurement_method 'phi and omega scans'
_diffrn_radiation_monochromator graphite
_diffrn_radiation_source 'Enhance (Mo) X-ray Source'
_diffrn_radiation_type MoK\a
_diffrn_radiation_wavelength 0.71073
_diffrn_reflns_av_R_equivalents 0.0355
_diffrn_reflns_av_sigmaI/netI 0.0245
_diffrn_reflns_limit_h_max 13
_diffrn_reflns_limit_h_min -13
_diffrn_reflns_limit_k_max 30
_diffrn_reflns_limit_k_min -30
_diffrn_reflns_limit_l_max 16
_diffrn_reflns_limit_l_min -16
_diffrn_reflns_number 28071
_diffrn_reflns_theta_full 31.00
_diffrn_reflns_theta_max 32.36
_diffrn_reflns_theta_min 3.83
_diffrn_standards_number 0
_exptl_absorpt_coefficient_mu 0.851
_exptl_absorpt_correction_T_max 1.00000
_exptl_absorpt_correction_T_min 0.81657
_exptl_absorpt_correction_type multi-scan
_exptl_absorpt_process_details
;
CrysAlis RED, Oxford Diffraction Ltd.,
Version 1.171.32.5 (release 08-05-2007 CrysAlis171 .NET)
(compiled May 8 2007,13:10:02)
Empirical absorption correction using spherical harmonics,
implemented in SCALE3 ABSPACK scaling algorithm.
;
_exptl_crystal_colour 'Pale yellow'
_exptl_crystal_density_diffrn 1.476
_exptl_crystal_density_method 'not measured'
_exptl_crystal_description 'blocky needles'
_exptl_crystal_F_000 904
_exptl_crystal_size_max 0.36
_exptl_crystal_size_mid 0.34
_exptl_crystal_size_min 0.29
_refine_diff_density_max 0.575
_refine_diff_density_min -0.520
_refine_diff_density_rms 0.072
_refine_ls_abs_structure_details 'Flack H D (1983), Acta Cryst. A39, 876-881, 5281 Friedel pairs'
_refine_ls_abs_structure_Flack 0.069(14)
_refine_ls_extinction_method none
_refine_ls_goodness_of_fit_ref 1.102
_refine_ls_hydrogen_treatment constr
_refine_ls_matrix_type full
_refine_ls_number_parameters 499
_refine_ls_number_reflns 12040
_refine_ls_number_restraints 64
_refine_ls_restrained_S_all 1.124
_refine_ls_R_factor_all 0.0295
_refine_ls_R_factor_gt 0.0281
_refine_ls_shift/su_max 0.002
_refine_ls_shift/su_mean 0.000
_refine_ls_structure_factor_coef Fsqd
_refine_ls_weighting_details 'calc w=1/[\s^2^(Fo^2^)+(0.0374P)^2^+0.9912P] where P=(Fo^2^+2Fc^2^)/3'
_refine_ls_weighting_scheme calc
_refine_ls_wR_factor_gt 0.0714
_refine_ls_wR_factor_ref 0.0730
_reflns_number_gt 11728
_reflns_number_total 12040
_reflns_threshold_expression >2sigma(I)
_cod_data_source_file b905749h.txt
_cod_data_source_block Compound_2
_cod_depositor_comments
;
The following automatic conversions were performed:
'_symmetry_cell_setting' value 'Monoclinic' changed to 'monoclinic'
according to '/home/saulius/struct/CIF-dictionaries/cif_core.dic'
dictionary named 'cif_core.dic' version 2.4.1 from 2010-06-29.

Automatic conversion script
Id: cif_fix_enum 1527 2010-12-29 10:47:43Z saulius 
;
_cod_original_sg_symbol_H-M P2(1)
_cod_database_code 7001622

loop_
_symmetry_equiv_pos_as_xyz
'x, y, z'
'-x, y+1/2, -z'

loop_
_atom_site_label
_atom_site_type_symbol
_atom_site_fract_x
_atom_site_fract_y
_atom_site_fract_z
_atom_site_U_iso_or_equiv
_atom_site_adp_type
_atom_site_occupancy
_atom_site_symmetry_multiplicity
_atom_site_calc_flag
_atom_site_refinement_flags
_atom_site_disorder_assembly
_atom_site_disorder_group
Pd Pd 0.712788(14) 0.689862(7) 0.728329(12) 0.01674(3) Uani 1 1 d . . .
Cl1 Cl 0.44639(5) 0.70045(3) 0.74287(5) 0.02497(11) Uani 1 1 d . . .
Cl2 Cl 0.78960(7) 0.77410(3) 0.86725(6) 0.03341(12) Uani 1 1 d . . .
P1 P 0.95543(6) 0.66891(3) 0.70317(5) 0.01883(9) Uani 1 1 d . . .
P2 P 0.65279(6) 0.60785(2) 0.60303(5) 0.01665(9) Uani 1 1 d . . .
C1 C 0.9623(2) 0.60328(10) 0.5958(2) 0.0233(4) Uani 1 1 d . . .
C2 C 1.1002(3) 0.57961(13) 0.5603(3) 0.0370(6) Uani 1 1 d . . .
H2A H 1.1955 0.5952 0.5983 0.044 Uiso 1 1 calc R . .
C3 C 1.0968(4) 0.53328(16) 0.4695(4) 0.0475(8) Uani 1 1 d . . .
H3A H 1.1902 0.5162 0.4467 0.057 Uiso 1 1 calc R . .
C4 C 0.9592(4) 0.51185(14) 0.4121(3) 0.0421(7) Uani 1 1 d . . .
H4A H 0.9590 0.4817 0.3473 0.050 Uiso 1 1 calc R . .
C5 C 0.8192(3) 0.53351(12) 0.4471(2) 0.0312(5) Uani 1 1 d . . .
H5A H 0.7246 0.5178 0.4079 0.037 Uiso 1 1 calc R . .
C6 C 0.8221(2) 0.57895(10) 0.5414(2) 0.0217(4) Uani 1 1 d . . .
C11 C 1.0627(3) 0.73746(11) 0.6456(2) 0.0249(4) Uani 1 1 d . . .
H11A H 1.0833 0.7696 0.7119 0.030 Uiso 1 1 calc R . .
H11B H 1.1629 0.7212 0.6252 0.030 Uiso 1 1 calc R . .
N12 N 0.9865(2) 0.77013(10) 0.5400(2) 0.0295(4) Uani 1 1 d . . .
C13 C 1.0324(3) 0.75691(12) 0.4259(2) 0.0294(4) Uani 1 1 d . . .
N14 N 1.1265(3) 0.70689(12) 0.4194(2) 0.0362(5) Uani 1 1 d . . .
C15 C 1.1702(3) 0.6922(2) 0.3105(3) 0.0460(6) Uani 1 1 d . . .
H15A H 1.2367 0.6562 0.3053 0.055 Uiso 1 1 calc R . .
C16 C 1.1246(4) 0.7260(2) 0.2055(3) 0.0522(8) Uani 1 1 d . . .
H16A H 1.1588 0.7138 0.1301 0.063 Uiso 1 1 calc R . .
C17 C 1.0282(4) 0.7779(2) 0.2132(3) 0.0507(8) Uani 1 1 d . . .
H17A H 0.9950 0.8023 0.1424 0.061 Uiso 1 1 calc R . .
C18 C 0.9794(3) 0.79471(15) 0.3236(3) 0.0388(6) Uani 1 1 d . . .
H18A H 0.9126 0.8304 0.3304 0.047 Uiso 1 1 calc R . .
C19 C 0.9006(4) 0.82823(14) 0.5606(3) 0.0400(6) Uani 1 1 d . . .
H19A H 0.9659 0.8663 0.5537 0.060 Uiso 1 1 calc R . .
H19B H 0.8669 0.8268 0.6421 0.060 Uiso 1 1 calc R . .
H19C H 0.8108 0.8310 0.4998 0.060 Uiso 1 1 calc R . .
C21 C 1.0815(3) 0.64731(13) 0.8420(2) 0.0310(5) Uani 1 1 d . A .
H21A H 1.1833 0.6347 0.8187 0.037 Uiso 1 1 calc R . .
H21B H 1.0961 0.6860 0.8948 0.037 Uiso 1 1 calc R . .
N22 N 1.0227(3) 0.59501(13) 0.9107(2) 0.0403(5) Uani 1 1 d D . .
C23 C 1.0844(4) 0.5381(2) 0.9253(6) 0.0370(10) Uani 0.734(19) 1 d PGDU A 1
N24 N 1.1854(4) 0.52438(16) 0.8402(7) 0.0398(11) Uani 0.734(19) 1 d PG A 1
C25 C 1.2519(4) 0.46338(17) 0.8373(8) 0.0524(19) Uani 0.734(19) 1 d PG A 1
H25A H 1.3209 0.4540 0.7791 0.063 Uiso 0.734(19) 1 calc PR A 1
C26 C 1.2174(5) 0.41607(18) 0.9194(9) 0.065(2) Uani 0.734(19) 1 d PG A 1
H26A H 1.2629 0.3744 0.9174 0.078 Uiso 0.734(19) 1 calc PR A 1
C27 C 1.1164(6) 0.4297(2) 1.0045(8) 0.062(2) Uani 0.734(19) 1 d PG A 1
H27A H 1.0928 0.3974 1.0606 0.074 Uiso 0.734(19) 1 calc PR A 1
C28 C 1.0498(6) 0.4907(3) 1.0074(6) 0.0490(16) Uani 0.734(19) 1 d PG A 1
H28A H 0.9808 0.5001 1.0656 0.059 Uiso 0.734(19) 1 calc PR A 1
C23' C 1.0961(12) 0.5308(4) 0.8964(9) 0.0169(17) Uiso 0.266(19) 1 d PGDU A 2
N24' N 1.1833(12) 0.5190(4) 0.8010(11) 0.030(2) Uiso 0.266(19) 1 d PG A 2
C25' C 1.2528(15) 0.4590(5) 0.7909(14) 0.068(6) Uiso 0.266(19) 1 d PG A 2
H25B H 1.3124 0.4510 0.7257 0.082 Uiso 0.266(19) 1 calc PR A 2
C26' C 1.2352(19) 0.4109(5) 0.8761(14) 0.065(5) Uiso 0.266(19) 1 d PG A 2
H26B H 1.2827 0.3699 0.8691 0.077 Uiso 0.266(19) 1 calc PR A 2
C27' C 1.148(2) 0.4227(4) 0.9714(11) 0.046(4) Uiso 0.266(19) 1 d PG A 2
H27B H 1.1360 0.3898 1.0297 0.055 Uiso 0.266(19) 1 calc PR A 2
C28' C 1.0785(17) 0.4827(5) 0.9816(8) 0.039(3) Uiso 0.266(19) 1 d PG A 2
H28B H 1.0190 0.4908 1.0468 0.047 Uiso 0.266(19) 1 calc PR A 2
C29 C 0.9173(4) 0.6119(2) 0.9992(3) 0.0504(8) Uani 1 1 d . A .
H29A H 0.8324 0.5808 0.9936 0.076 Uiso 1 1 calc R . .
H29B H 0.8767 0.6556 0.9822 0.076 Uiso 1 1 calc R . .
H29C H 0.9719 0.6107 1.0813 0.076 Uiso 1 1 calc R . .
C31 C 0.5722(3) 0.53979(11) 0.6890(2) 0.0249(4) Uani 1 1 d . . .
H31A H 0.5851 0.5510 0.7765 0.030 Uiso 1 1 calc R . .
H31B H 0.4607 0.5370 0.6633 0.030 Uiso 1 1 calc R . .
N32 N 0.6381(3) 0.47664(10) 0.6750(2) 0.0305(4) Uani 1 1 d . . .
C33 C 0.5901(3) 0.43889(11) 0.5764(3) 0.0278(5) Uani 1 1 d . . .
N34 N 0.4728(2) 0.46135(10) 0.5005(2) 0.0303(4) Uani 1 1 d . . .
C35 C 0.4242(3) 0.42529(15) 0.4034(3) 0.0383(6) Uani 1 1 d . . .
H35A H 0.3414 0.4412 0.3490 0.046 Uiso 1 1 calc R . .
C36 C 0.4873(4) 0.36617(15) 0.3777(4) 0.0461(7) Uani 1 1 d . . .
H36A H 0.4485 0.3418 0.3082 0.055 Uiso 1 1 calc R . .
C37 C 0.6077(4) 0.34390(15) 0.4558(4) 0.0504(8) Uani 1 1 d . . .
H37A H 0.6541 0.3036 0.4403 0.060 Uiso 1 1 calc R . .
C38 C 0.6619(3) 0.37924(13) 0.5559(3) 0.0423(7) Uani 1 1 d . . .
H38A H 0.7456 0.3641 0.6103 0.051 Uiso 1 1 calc R . .
C39 C 0.7802(4) 0.46187(16) 0.7515(3) 0.0474(8) Uani 1 1 d . . .
H39A H 0.7739 0.4182 0.7853 0.071 Uiso 1 1 calc R . .
H39B H 0.7952 0.4933 0.8181 0.071 Uiso 1 1 calc R . .
H39C H 0.8668 0.4642 0.7027 0.071 Uiso 1 1 calc R . .
C41 C 0.5064(3) 0.62189(11) 0.47466(19) 0.0241(4) Uani 1 1 d . B .
H41A H 0.4663 0.5796 0.4431 0.029 Uiso 1 1 calc R . .
H41B H 0.4200 0.6462 0.5036 0.029 Uiso 1 1 calc R . .
N42 N 0.5641(3) 0.65776(13) 0.37642(19) 0.0322(5) Uani 1 1 d D . .
C43 C 0.5458(4) 0.6410(2) 0.26271(17) 0.0301(8) Uani 0.711(11) 1 d PGDU B 1
N44 N 0.4802(4) 0.5801(2) 0.2432(2) 0.0397(10) Uani 0.711(11) 1 d PG B 1
C45 C 0.4468(4) 0.5568(3) 0.1254(3) 0.0518(17) Uani 0.711(11) 1 d PG B 1
H45A H 0.4019 0.5152 0.1121 0.062 Uiso 0.711(11) 1 calc PR B 1
C46 C 0.4791(4) 0.5944(3) 0.02714(18) 0.0546(19) Uani 0.711(11) 1 d PG B 1
H46A H 0.4563 0.5785 -0.0534 0.066 Uiso 0.711(11) 1 calc PR B 1
C47 C 0.5448(4) 0.6553(3) 0.04665(19) 0.0548(17) Uani 0.711(11) 1 d PG B 1
H47A H 0.5668 0.6810 -0.0205 0.066 Uiso 0.711(11) 1 calc PR B 1
C48 C 0.5781(4) 0.6786(2) 0.1644(2) 0.0455(13) Uani 0.711(11) 1 d PG B 1
H48A H 0.6230 0.7202 0.1778 0.055 Uiso 0.711(11) 1 calc PR B 1
C43' C 0.5367(9) 0.6226(3) 0.2586(5) 0.0128(14) Uiso 0.289(11) 1 d PGDU B 2
N44' N 0.4888(11) 0.5584(4) 0.2570(6) 0.037(2) Uiso 0.289(11) 1 d PG B 2
C45' C 0.4604(12) 0.5257(5) 0.1471(8) 0.063(4) Uiso 0.289(11) 1 d PG B 2
H45B H 0.4276 0.4818 0.1460 0.076 Uiso 0.289(11) 1 calc PR B 2
C46' C 0.4799(13) 0.5571(6) 0.0388(6) 0.052(3) Uiso 0.289(11) 1 d PG B 2
H46B H 0.4605 0.5347 -0.0364 0.062 Uiso 0.289(11) 1 calc PR B 2
C47' C 0.5278(13) 0.6213(6) 0.0403(5) 0.051(3) Uiso 0.289(11) 1 d PG B 2
H47B H 0.5412 0.6428 -0.0337 0.062 Uiso 0.289(11) 1 calc PR B 2
C48' C 0.5562(11) 0.6540(4) 0.1502(7) 0.043(3) Uiso 0.289(11) 1 d PG B 2
H48B H 0.5890 0.6979 0.1513 0.051 Uiso 0.289(11) 1 calc PR B 2
C49 C 0.5964(5) 0.72582(17) 0.3975(3) 0.0465(8) Uani 1 1 d . B .
H49A H 0.6973 0.7362 0.3722 0.070 Uiso 1 1 calc R . .
H49B H 0.5961 0.7355 0.4842 0.070 Uiso 1 1 calc R . .
H49C H 0.5177 0.7519 0.3503 0.070 Uiso 1 1 calc R . .
C50 C 0.5883(13) 0.3302(7) 0.0328(10) 0.071(3) Uiso 0.384(3) 1 d PD C 1
H50A H 0.5251 0.3626 0.0705 0.086 Uiso 0.384(3) 1 calc PR C 1
H50B H 0.5576 0.2867 0.0588 0.086 Uiso 0.384(3) 1 calc PR C 1
Cl3 Cl 0.5529(5) 0.3360(2) -0.1266(4) 0.0699(9) Uani 0.384(3) 1 d PD C 1
Cl4 Cl 0.7788(5) 0.3428(4) 0.0828(5) 0.115(2) Uani 0.384(3) 1 d PDU C 1
C50' C 0.6017(12) 0.3548(6) 0.0856(10) 0.068(3) Uiso 0.491(10) 1 d PD D 2
H50C H 0.5722 0.3181 0.1356 0.081 Uiso 0.491(10) 1 calc PR D 2
H50D H 0.5160 0.3863 0.0791 0.081 Uiso 0.491(10) 1 calc PR D 2
Cl3' Cl 0.6233(11) 0.3267(3) -0.0564(7) 0.122(2) Uani 0.491(10) 1 d PDU D 2
Cl4' Cl 0.7636(5) 0.3921(4) 0.1617(5) 0.111(2) Uani 0.491(10) 1 d PDU D 2
C50" C 0.627(3) 0.3476(10) 0.110(2) 0.039(6) Uiso 0.125(9) 1 d PD E 3
H50E H 0.5140 0.3501 0.0983 0.046 Uiso 0.125(9) 1 calc PR E 3
H50F H 0.6574 0.3197 0.1818 0.046 Uiso 0.125(9) 1 calc PR E 3
Cl3" Cl 0.697(2) 0.3149(6) -0.0188(15) 0.074(4) Uani 0.125(9) 1 d PDU E 3
Cl4" Cl 0.704(3) 0.4244(9) 0.135(2) 0.106(7) Uani 0.125(9) 1 d PDU E 3

loop_
_atom_site_aniso_label
_atom_site_aniso_U_11
_atom_site_aniso_U_22
_atom_site_aniso_U_33
_atom_site_aniso_U_23
_atom_site_aniso_U_13
_atom_site_aniso_U_12
Pd 0.01484(5) 0.01590(5) 0.01939(5) -0.00109(5) 0.00144(4) -0.00062(5)
Cl1 0.01688(18) 0.0315(3) 0.0273(2) -0.00100(18) 0.00598(15) 0.00195(17)
Cl2 0.0344(3) 0.0289(3) 0.0367(3) -0.0140(2) 0.0026(2) -0.0064(2)
P1 0.01374(19) 0.01636(18) 0.0262(2) 0.00267(17) 0.00152(17) -0.00018(16)
P2 0.01452(19) 0.0173(2) 0.0183(2) -0.00105(16) 0.00267(16) -0.00111(16)
C1 0.0182(8) 0.0196(9) 0.0328(11) -0.0010(8) 0.0061(8) 0.0030(7)
C2 0.0207(10) 0.0294(11) 0.0630(18) -0.0051(11) 0.0141(11) 0.0039(9)
C3 0.0313(13) 0.0390(15) 0.076(2) -0.0153(15) 0.0224(14) 0.0070(11)
C4 0.0437(15) 0.0307(12) 0.0560(17) -0.0149(12) 0.0245(13) -0.0002(11)
C5 0.0323(12) 0.0259(10) 0.0368(12) -0.0093(9) 0.0106(9) -0.0028(9)
C6 0.0212(9) 0.0175(8) 0.0274(9) -0.0014(7) 0.0078(7) 0.0001(7)
C11 0.0203(9) 0.0208(9) 0.0331(10) 0.0048(8) 0.0011(8) -0.0030(7)
N12 0.0287(9) 0.0260(9) 0.0339(10) 0.0108(8) 0.0035(8) 0.0024(8)
C13 0.0235(10) 0.0309(11) 0.0335(11) 0.0079(9) 0.0013(8) -0.0048(8)
N14 0.0284(10) 0.0442(13) 0.0353(10) 0.0023(9) 0.0004(8) 0.0049(8)
C15 0.0359(12) 0.0638(18) 0.0378(12) -0.0074(17) 0.0019(9) 0.0028(18)
C16 0.0468(17) 0.077(2) 0.0334(14) -0.0050(14) 0.0052(12) -0.0122(16)
C17 0.0533(18) 0.063(2) 0.0340(14) 0.0140(14) -0.0035(12) -0.0138(16)
C18 0.0374(13) 0.0378(14) 0.0401(14) 0.0145(11) -0.0015(11) -0.0054(11)
C19 0.0450(15) 0.0271(12) 0.0481(16) 0.0064(10) 0.0060(12) 0.0095(11)
C21 0.0189(9) 0.0311(11) 0.0409(13) 0.0133(9) -0.0067(9) -0.0053(8)
N22 0.0314(11) 0.0393(12) 0.0487(13) 0.0228(10) -0.0015(9) -0.0026(9)
C23 0.0323(18) 0.0354(19) 0.041(2) 0.0133(18) -0.0059(17) -0.0054(15)
N24 0.0405(19) 0.0296(17) 0.047(3) 0.0090(17) -0.0036(18) -0.0040(13)
C25 0.041(2) 0.026(2) 0.090(6) 0.011(2) 0.004(2) -0.0015(16)
C26 0.055(3) 0.026(2) 0.109(6) 0.028(3) -0.011(4) 0.0000(19)
C27 0.051(3) 0.042(3) 0.090(5) 0.040(3) -0.001(3) -0.004(2)
C28 0.037(2) 0.045(3) 0.063(3) 0.035(2) -0.004(2) -0.008(2)
C29 0.0540(19) 0.063(2) 0.0349(14) 0.0115(14) 0.0070(13) -0.0123(16)
C31 0.0276(10) 0.0205(9) 0.0274(10) -0.0008(7) 0.0063(8) -0.0057(8)
N32 0.0309(10) 0.0190(8) 0.0402(11) 0.0019(7) -0.0027(8) -0.0024(7)
C33 0.0223(10) 0.0175(9) 0.0441(13) -0.0024(8) 0.0054(9) -0.0041(8)
N34 0.0233(9) 0.0232(8) 0.0441(11) -0.0085(8) 0.0018(8) -0.0004(7)
C35 0.0291(12) 0.0335(14) 0.0515(16) -0.0160(12) 0.0009(11) -0.0016(10)
C36 0.0375(14) 0.0324(13) 0.069(2) -0.0235(14) 0.0061(14) -0.0035(11)
C37 0.0427(16) 0.0258(12) 0.084(2) -0.0193(14) 0.0127(16) 0.0028(11)
C38 0.0299(12) 0.0242(11) 0.072(2) -0.0036(12) 0.0007(13) 0.0038(9)
C39 0.0457(17) 0.0320(13) 0.0595(18) 0.0104(12) -0.0179(14) -0.0027(11)
C41 0.0204(9) 0.0310(11) 0.0200(9) -0.0022(7) -0.0022(7) -0.0025(8)
N42 0.0333(11) 0.0421(12) 0.0206(9) 0.0047(8) -0.0002(8) -0.0040(9)
C43 0.0285(16) 0.035(2) 0.0266(15) -0.0006(14) 0.0023(12) -0.0008(16)
N44 0.052(2) 0.047(3) 0.0198(14) -0.0110(15) 0.0036(13) -0.0011(19)
C45 0.053(3) 0.077(4) 0.026(2) -0.027(2) 0.0091(18) -0.008(3)
C46 0.049(3) 0.096(6) 0.0189(17) -0.015(2) 0.0049(15) -0.006(3)
C47 0.057(3) 0.090(5) 0.0196(17) 0.0017(19) 0.0124(16) -0.006(3)
C48 0.048(2) 0.068(4) 0.0215(15) 0.0038(18) 0.0082(13) -0.013(2)
C49 0.057(2) 0.0406(16) 0.0398(15) 0.0142(12) -0.0062(14) -0.0108(14)
Cl3 0.070(2) 0.079(2) 0.064(2) 0.0005(16) 0.0212(16) 0.0027(16)
Cl4 0.085(3) 0.159(5) 0.096(3) 0.056(3) -0.009(2) -0.038(3)
Cl3' 0.142(6) 0.126(4) 0.112(4) -0.023(3) 0.072(4) -0.004(4)
Cl4' 0.073(2) 0.122(4) 0.141(4) 0.040(3) 0.020(2) -0.023(2)
Cl3" 0.097(8) 0.058(5) 0.075(6) -0.013(4) 0.039(6) -0.005(5)
Cl4" 0.115(10) 0.083(8) 0.126(10) -0.002(7) 0.035(8) -0.025(7)

loop_
_atom_type_symbol
_atom_type_description
_atom_type_scat_dispersion_real
_atom_type_scat_dispersion_imag
_atom_type_scat_source
C C 0.0033 0.0016 'International Tables Vol C Tables 4.2.6.8 and 6.1.1.4'
H H 0.0000 0.0000 'International Tables Vol C Tables 4.2.6.8 and 6.1.1.4'
N N 0.0061 0.0033 'International Tables Vol C Tables 4.2.6.8 and 6.1.1.4'
P P 0.1023 0.0942 'International Tables Vol C Tables 4.2.6.8 and 6.1.1.4'
Cl Cl 0.1484 0.1585 'International Tables Vol C Tables 4.2.6.8 and 6.1.1.4'
Pd Pd -0.9988 1.0072 'International Tables Vol C Tables 4.2.6.8 and 6.1.1.4'

loop_
_geom_angle_atom_site_label_1
_geom_angle_atom_site_label_2
_geom_angle_atom_site_label_3
_geom_angle
_geom_angle_site_symmetry_1
_geom_angle_site_symmetry_3
_geom_angle_publ_flag
P2 Pd P1 86.46(2) . . ?
P2 Pd Cl1 86.801(19) . . ?
P1 Pd Cl1 173.16(2) . . ?
P2 Pd Cl2 176.66(2) . . ?
P1 Pd Cl2 90.90(2) . . ?
Cl1 Pd Cl2 95.80(2) . . ?
C1 P1 C21 107.81(12) . . ?
C1 P1 C11 107.04(11) . . ?
C21 P1 C11 100.95(10) . . ?
C1 P1 Pd 109.24(7) . . ?
C21 P1 Pd 116.01(9) . . ?
C11 P1 Pd 115.10(8) . . ?
C6 P2 C41 107.23(10) . . ?
C6 P2 C31 108.33(10) . . ?
C41 P2 C31 103.93(10) . . ?
C6 P2 Pd 109.91(7) . . ?
C41 P2 Pd 117.59(8) . . ?
C31 P2 Pd 109.40(7) . . ?
C2 C1 C6 119.9(2) . . ?
C2 C1 P1 122.51(19) . . ?
C6 C1 P1 117.43(15) . . ?
C3 C2 C1 119.6(3) . . ?
C4 C3 C2 120.4(2) . . ?
C3 C4 C5 121.5(3) . . ?
C4 C5 C6 118.3(2) . . ?
C5 C6 C1 120.3(2) . . ?
C5 C6 P2 123.66(18) . . ?
C1 C6 P2 116.06(16) . . ?
N12 C11 P1 115.28(16) . . ?
C13 N12 C19 120.7(2) . . ?
C13 N12 C11 119.1(2) . . ?
C19 N12 C11 117.5(2) . . ?
N14 C13 N12 116.3(2) . . ?
N14 C13 C18 122.6(3) . . ?
N12 C13 C18 121.1(2) . . ?
C13 N14 C15 117.7(3) . . ?
N14 C15 C16 124.0(4) . . ?
C17 C16 C15 117.8(3) . . ?
C16 C17 C18 120.2(3) . . ?
C17 C18 C13 117.6(3) . . ?
N22 C21 P1 113.69(17) . . ?
C23 N22 C21 125.0(3) . . ?
C23 N22 C29 114.8(4) . . ?
C21 N22 C29 117.5(3) . . ?
C21 N22 C23' 115.1(5) . . ?
C29 N22 C23' 126.6(5) . . ?
N22 C23 N24 112.8(3) . . ?
N22 C23 C28 126.9(3) . . ?
N24 C23 C28 120.0 . . ?
C23 N24 C25 120.0 . . ?
N24 C25 C26 120.0 . . ?
C27 C26 C25 120.0 . . ?
C26 C27 C28 120.0 . . ?
C27 C28 C23 120.0 . . ?
N24' C23' C28' 120.0 . . ?
N24' C23' N22 121.1(6) . . ?
C28' C23' N22 118.9(6) . . ?
C25' N24' C23' 120.0 . . ?
N24' C25' C26' 120.0 . . ?
C27' C26' C25' 120.0 . . ?
C26' C27' C28' 120.0 . . ?
C27' C28' C23' 120.0 . . ?
N32 C31 P2 116.48(16) . . ?
C33 N32 C31 120.6(2) . . ?
C33 N32 C39 120.8(2) . . ?
C31 N32 C39 116.9(2) . . ?
N34 C33 N32 116.8(2) . . ?
N34 C33 C38 121.8(3) . . ?
N32 C33 C38 121.3(3) . . ?
C35 N34 C33 117.8(2) . . ?
N34 C35 C36 123.8(3) . . ?
C37 C36 C35 117.7(3) . . ?
C38 C37 C36 120.5(3) . . ?
C37 C38 C33 118.2(3) . . ?
N42 C41 P2 112.91(16) . . ?
C43 N42 C49 114.6(3) . . ?
C43 N42 C41 124.9(3) . . ?
C49 N42 C41 116.9(2) . . ?
C49 N42 C43' 128.7(3) . . ?
C41 N42 C43' 111.7(3) . . ?
N42 C43 N44 113.4(2) . . ?
N42 C43 C48 126.5(2) . . ?
N44 C43 C48 120.0 . . ?
C43 N44 C45 120.0 . . ?
C46 C45 N44 120.0 . . ?
C45 C46 C47 120.0 . . ?
C48 C47 C46 120.0 . . ?
C47 C48 C43 120.0 . . ?
N44' C43' C48' 120.0 . . ?
N44' C43' N42 119.7(4) . . ?
C48' C43' N42 120.3(4) . . ?
C45' N44' C43' 120.0 . . ?
N44' C45' C46' 120.0 . . ?
C45' C46' C47' 120.0 . . ?
C48' C47' C46' 120.0 . . ?
C47' C48' C43' 120.0 . . ?
Cl4 C50 Cl3 111.8(7) . . ?
Cl3' C50' Cl4' 115.4(6) . . ?
Cl4" C50" Cl3" 108.6(11) . . ?

loop_
_geom_bond_atom_site_label_1
_geom_bond_atom_site_label_2
_geom_bond_distance
_geom_bond_site_symmetry_2
_geom_bond_publ_flag
Pd P2 2.2154(5) . ?
Pd P1 2.2184(5) . ?
Pd Cl1 2.3692(5) . ?
Pd Cl2 2.3700(6) . ?
P1 C1 1.808(2) . ?
P1 C21 1.847(2) . ?
P1 C11 1.850(2) . ?
P2 C6 1.802(2) . ?
P2 C41 1.831(2) . ?
P2 C31 1.878(2) . ?
C1 C2 1.400(3) . ?
C1 C6 1.401(3) . ?
C2 C3 1.385(4) . ?
C3 C4 1.375(5) . ?
C4 C5 1.400(4) . ?
C5 C6 1.401(3) . ?
C11 N12 1.448(3) . ?
N12 C13 1.393(3) . ?
N12 C19 1.448(3) . ?
C13 N14 1.329(3) . ?
C13 C18 1.411(3) . ?
N14 C15 1.338(4) . ?
C15 C16 1.377(5) . ?
C16 C17 1.374(6) . ?
C17 C18 1.382(5) . ?
C21 N22 1.448(3) . ?
N22 C23 1.297(5) . ?
N22 C29 1.460(5) . ?
N22 C23' 1.490(8) . ?
C23 N24 1.3900 . ?
C23 C28 1.3900 . ?
N24 C25 1.3900 . ?
C25 C26 1.3900 . ?
C26 C27 1.3900 . ?
C27 C28 1.3900 . ?
C23' N24' 1.3900 . ?
C23' C28' 1.3900 . ?
N24' C25' 1.3900 . ?
C25' C26' 1.3900 . ?
C26' C27' 1.3900 . ?
C27' C28' 1.3900 . ?
C31 N32 1.441(3) . ?
N32 C33 1.369(3) . ?
N32 C39 1.461(4) . ?
C33 N34 1.339(3) . ?
C33 C38 1.413(4) . ?
N34 C35 1.338(4) . ?
C35 C36 1.383(4) . ?
C36 C37 1.369(5) . ?
C37 C38 1.368(5) . ?
C41 N42 1.451(3) . ?
N42 C43 1.298(3) . ?
N42 C49 1.448(4) . ?
N42 C43' 1.489(6) . ?
C43 N44 1.3900 . ?
C43 C48 1.3900 . ?
N44 C45 1.3900 . ?
C45 C46 1.3900 . ?
C46 C47 1.3900 . ?
C47 C48 1.3900 . ?
C43' N44' 1.3900 . ?
C43' C48' 1.3900 . ?
N44' C45' 1.3900 . ?
C45' C46' 1.3900 . ?
C46' C47' 1.3900 . ?
C47' C48' 1.3900 . ?
C50 Cl4 1.722(11) . ?
C50 Cl3 1.762(11) . ?
C50' Cl3' 1.704(9) . ?
C50' Cl4' 1.749(10) . ?
C50" Cl4" 1.732(14) . ?
C50" Cl3" 1.749(14) . ?
